data_2001284
loop_
_publ_author_name
'Schmiedgen, R.'
'Huber, F.'
'Preut, H.'

_publ_section_title
;
 Diphenylbis(2-pyridinethiolato)tin(IV)
;
_journal_issue 10
_journal_name_full 'Acta Crystallographica Section C'
_journal_page_first 1735
_journal_page_last 1737
_journal_paper_doi 10.1107/S0108270193002781
_journal_volume 49
_journal_year 1993
_chemical_formula_sum 'C22 H18 N2 S2 Sn'
_chemical_formula_weight 493.21
_symmetry_cell_setting monoclinic
_symmetry_space_group_name_Hall '-P 2ybc'
_symmetry_space_group_name_H-M 'P 1 21/c 1'
_atom_type_scat_source IntTabIV
_cell_angle_alpha 90.0
_cell_angle_beta 111.760(10)
_cell_angle_gamma 90.0
_cell_formula_units_Z 4
_cell_length_a 9.990(2)
_cell_length_b 17.875(4)
_cell_length_c 12.743(2)
_cell_measurement_reflns_used 50
_cell_measurement_temperature 291.0(10)
_cell_measurement_theta_max 15.1
_cell_measurement_theta_min 7.5
_cell_volume 2113.4(7)
_diffrn_measurement_device 'Nicolet R3m/V'
_diffrn_measurement_method \w-2\q
_diffrn_radiation_type MoK\a
_diffrn_radiation_wavelength 0.71073
_diffrn_reflns_av_R_equivalents 0.027
_diffrn_reflns_limit_h_max 12
_diffrn_reflns_limit_h_min -12
_diffrn_reflns_limit_k_max 22
_diffrn_reflns_limit_k_min 0
_diffrn_reflns_limit_l_max 16
_diffrn_reflns_limit_l_min -16
_diffrn_reflns_number 7912
_diffrn_reflns_theta_max 25
_diffrn_standards_decay_% 0
_diffrn_standards_interval_time 150
_diffrn_standards_number 6
_exptl_absorpt_coefficient_mu 1.41
_exptl_absorpt_correction_T_max 1.00
_exptl_absorpt_correction_T_min 0.80
_exptl_absorpt_correction_type empirical
_exptl_crystal_colour Colourless
_exptl_crystal_density_diffrn 1.550
_exptl_crystal_description Block
_exptl_crystal_size_max 0.2
_exptl_crystal_size_mid 0.1
_exptl_crystal_size_min 0.1
_refine_diff_density_max 0.4
_refine_diff_density_min -0.6
_refine_ls_goodness_of_fit_obs 0.83
_refine_ls_hydrogen_treatment refU
_refine_ls_number_parameters 221
_refine_ls_number_reflns 3170
_refine_ls_R_factor_obs 0.031
_refine_ls_shift/esd_max 0.03
_refine_ls_structure_factor_coef F
_refine_ls_weighting_details 'w = 1.0/[\s^2^F + (0.003751F^2^)]'
_refine_ls_weighting_scheme calc
_refine_ls_wR_factor_obs 0.042
_reflns_number_observed 3170
_reflns_number_total 3665
_reflns_observed_criterion F>4.0\s(F)
_cod_data_source_file ab1057.cif
_cod_data_source_block ab1057_structure_1_of_1
_cod_depositor_comments
;
The following automatic conversions were performed:

'_refine_ls_weighting_scheme' value 'w = 1.0/[\s^2^F +
(0.003751F^2^)]' was changed to 'calc'. New tag
'_refine_ls_weighting_details' was created. The value of the new tag
was set to 'w = 1.0/[\s^2^F + (0.003751F^2^)]'.

Automatic conversion script
Id: cif_fix_values 3143 2015-03-26 13:38:13Z robertas 
;
_cod_database_code 2001284

loop_
_atom_site_label
_atom_site_fract_x
_atom_site_fract_y
_atom_site_fract_z
_atom_site_U_iso_or_equiv
Sn(1) .20888(3) .182880(10) .04679(2) .0463
S(1) .36610(10) .09393(8) .18930(10) .0641
N(1) .4478(3) .1350(2) .0268(3) .0482
C(12) .4837(4) .0899(2) .1157(3) .0488
C(13) .6067(4) .0447(3) .1498(4) .0602
C(14) .6928(5) .0482(3) .0881(5) .0685
C(15) .6600(5) .0948(3) -.0031(4) .0686
C(16) .5342(5) .1366(3) -.0332(4) .0594
S(2) .04520(10) .17899(7) .15260(10) .0625
N(2) -.0333(4) .2664(2) -.0245(3) .0580
C(22) -.0724(4) .2433(3) .0596(4) .0554
C(23) -.1984(5) .2683(3) .0709(5) .0703
C(24) -.2855(6) .3166(3) -.0071(7) .0854
C(25) -.2467(7) .3400(4) -.0930(5) .0863
C(26) -.1198(6) .3141(3) -.1002(5) .0759
C(32) .2680(3) .3435(2) -.0138(2) .0692
C(33) .3401(3) .4119(2) .0016(2) .0843
C(34) .4627(3) .4241(2) .0982(2) .0894
C(35) .5133(3) .3680(2) .1794(2) .1022
C(36) .4412(3) .2996(2) .1640(2) .0759
C(31) .3185(3) .2874(2) .0674(2) .0492
C(42) .1537(3) .1356(2) -.1980(2) .0531
C(43) .0889(3) .0961(2) -.2987(2) .0672
C(44) -.0251(3) .0475(2) -.3109(2) .0724
C(45) -.0743(3) .0383(2) -.2225(2) .0724
C(46) -.0094(3) .0778(2) -.1219(2) .0558
C(41) .1046(3) .1265(2) -.1097(2) .0451
H(13) .6302(4) .0124(3) .2144(4) ?
H(14) .7767(5) .0169(3) .1083(5) ?
H(15) .7227(5) .0988(3) -.0445(4) ?
H(16) .5076(5) .1681(3) -.0989(4) ?
H(23) -.2234(5) .2511(3) .1327(5) ?
H(24) -.3728(6) .3345(3) -.0008(7) ?
H(25) -.3058(7) .3747(4) -.1484(5) ?
H(26) -.0936(6) .3303(3) -.1618(5) ?
H(32) .1836(3) .3352(2) -.0803(2) ?
H(33) .3061(3) .4503(2) -.0546(2) ?
H(34) .5132(3) .4708(2) .1085(2) ?
H(35) .5978(3) .3762(2) .2459(2) ?
H(36) .4752(3) .2610(2) .2202(2) ?
H(42) .2324(3) .1690(2) -.1894(2) ?
H(43) .1229(3) .1024(2) -.3594(2) ?
H(44) -.0702(3) .0207(2) -.3805(2) ?
H(45) -.1537(3) .0054(2) -.2316(2) ?
H(46) -.0441(3) .0719(2) -.0616(2) ?

loop_
_geom_angle_atom_site_label_1
_geom_angle_atom_site_label_2
_geom_angle_atom_site_label_3
_geom_angle
_geom_angle_publ_flag
C(31) Sn(1) S(1) 108.29(9) yes
C(31) Sn(1) N(1) 81.60(10) yes
C(41) Sn(1) S(1) 109.77(8) yes
C(41) Sn(1) N(1) 84.40(10) yes
N(1) Sn(1) N(2) 151.50(10) yes
N(1) Sn(1) S(2) 148.02(8) yes
N(1) Sn(1) S(1) 60.88(8) yes
Sn(1) N(1) C(12) 94.7(3) yes
Sn(1) N(1) C(16) 147.2(3) yes
Sn(1) S(1) C(12) 90.10(10) yes
S(1) C(12) N(1) 114.1(3) yes
C(12) N(1) C(16) 118.0(4) yes
N(1) C(12) C(13) 123.0(4) yes
S(1) C(12) C(13) 122.8(3) yes
C(12) C(13) C(14) 117.5(4) yes
C(13) C(14) C(15) 120.9(5) yes
C(14) C(15) C(16) 118.1(5) yes
N(1) C(16) C(15) 122.3(4) yes
C(31) Sn(1) S(2) 111.74(9) yes
C(31) Sn(1) N(2) 85.00(10) yes
C(41) Sn(1) S(2) 107.68(9) yes
C(41) Sn(1) N(2) 83.10(10) yes
S(1) Sn(1) S(2) 87.15(5) yes
C(31) Sn(1) C(41) 125.50(10) yes
N(2) Sn(1) S(2) 60.52(8) yes
Sn(1) N(2) C(22) 92.9(2) yes
Sn(1) N(2) C(26) 148.7(3) yes
Sn(1) S(2) C(22) 91.5(2) yes
S(2) C(22) N(2) 115.1(3) yes
C(22) N(2) C(26) 118.3(4) yes
N(2) C(22) C(23) 121.8(4) yes
S(2) C(22) C(23) 123.1(4) yes
C(22) C(23) C(24) 119.1(5) yes
C(23) C(24) C(25) 119.3(6) yes
C(24) C(25) C(26) 119.5(6) yes
N(2) C(26) C(25) 121.9(5) yes

loop_
_geom_bond_atom_site_label_1
_geom_bond_atom_site_label_2
_geom_bond_distance
_geom_bond_publ_flag
Sn(1) C(31) 2.132(3) yes
Sn(1) C(41) 2.130(2) yes
Sn(1) S(1) 2.4850(10) yes
Sn(1) S(2) 2.476(2) yes
Sn(1) N(1) 2.636(4) yes
Sn(1) N(2) 2.698(4) yes
S(1) C(12) 1.756(5) yes
N(1) C(12) 1.326(5) yes
N(1) C(16) 1.348(7) yes
C(13) C(14) 1.365(9) yes
C(14) C(15) 1.367(8) yes
C(15) C(16) 1.389(7) yes
C(12) C(13) 1.399(6) yes
S(2) C(22) 1.752(4) yes
N(2) C(22) 1.335(7) yes
N(2) C(26) 1.336(6) yes
C(22) C(23) 1.393(7) yes
C(23) C(24) 1.360(8) yes
C(24) C(25) 1.360(10) yes
C(25) C(26) 1.380(10) yes
